data_1549481
loop_
_publ_author_name
'Zenere, Katrina A.'
'Duyker, Samuel G.'
'Trzop, Elzbieta'
'Collet, Eric'
'Chan, Bun'
'Doheny, Patrick W.'
'Kepert, Cameron J.'
'Neville, Suzanne M.'

_publ_section_title
;
 Increasing spin crossover cooperativity in 2D Hofmann-type materials with
 guest molecule removal.
;
_journal_issue 25
_journal_name_full 'Chemical science'
_journal_page_first 5623
_journal_page_last 5629
_journal_paper_doi 10.1039/c8sc01040d
_journal_volume 9
_journal_year 2018
_chemical_formula_moiety 'C26 H20 Fe N12 Pd, 2(O)'
_chemical_formula_sum 'C26 H20 Fe N12 O2 Pd'
_chemical_formula_weight 694.79
_chemical_melting_point ?
_chemical_name_common '[Fe(proptrz)2Pd(CN)4].2H2O'
_space_group_crystal_system triclinic
_space_group_IT_number 2
_space_group_name_Hall '-P 1'
_space_group_name_H-M_alt 'P -1'
_symmetry_space_group_name_Hall '-P 1'
_symmetry_space_group_name_H-M 'P -1'
_atom_sites_solution_hydrogens geom
_atom_sites_solution_primary dual
_atom_sites_solution_secondary difmap
_audit_creation_method SHELXL-2013
_audit_update_record
;
2016-11-28 deposited with the CCDC.
2018-05-29 downloaded from the CCDC.
;
_cell_angle_alpha 95.988(3)
_cell_angle_beta 98.931(3)
_cell_angle_gamma 90.085(3)
_cell_formula_units_Z 1
_cell_length_a 7.2613(2)
_cell_length_b 7.6635(3)
_cell_length_c 13.5746(5)
_cell_measurement_reflns_used 4686
_cell_measurement_temperature 200(2)
_cell_measurement_theta_max 5.8400
_cell_measurement_theta_min 71.7670
_cell_volume 742.04(5)
_computing_cell_refinement 'CrysAlisPro 1.171.38.41r (Rigaku OD, 2015)'
_computing_data_collection 'CrysAlisPro 1.171.38.41r (Rigaku OD, 2015)'
_computing_data_reduction 'CrysAlisPro 1.171.38.41r (Rigaku OD, 2015)'
_computing_structure_refinement 'SHELXL-2013 (Sheldrick, 2013), Xseed'
_computing_structure_solution 'ShelXT (Sheldrick, 2015)'
_diffrn_ambient_temperature 200(2)
_diffrn_detector 'CCD plate'
_diffrn_detector_area_resol_mean 8.0662
_diffrn_detector_type EosS2
_diffrn_measured_fraction_theta_full 0.999
_diffrn_measured_fraction_theta_max 0.993
_diffrn_measurement_device 'four-circle diffractometer'
_diffrn_measurement_device_type 'SuperNova, Single source at offset, EosS2'
_diffrn_measurement_method '\w scans'
_diffrn_radiation_monochromator mirror
_diffrn_radiation_type CuK\a
_diffrn_radiation_wavelength 1.54184
_diffrn_reflns_av_R_equivalents 0.0231
_diffrn_reflns_av_unetI/netI 0.0293
_diffrn_reflns_Laue_measured_fraction_full 0.999
_diffrn_reflns_Laue_measured_fraction_max 0.993
_diffrn_reflns_limit_h_max 8
_diffrn_reflns_limit_h_min -8
_diffrn_reflns_limit_k_max 8
_diffrn_reflns_limit_k_min -9
_diffrn_reflns_limit_l_max 16
_diffrn_reflns_limit_l_min -11
_diffrn_reflns_number 6469
_diffrn_reflns_point_group_measured_fraction_full 0.999
_diffrn_reflns_point_group_measured_fraction_max 0.993
_diffrn_reflns_theta_full 67.684
_diffrn_reflns_theta_max 71.994
_diffrn_reflns_theta_min 3.314
_diffrn_source 'micro-focus sealed X-ray tube'
_diffrn_source_type 'SuperNova (Cu) X-ray Source'
_exptl_absorpt_coefficient_mu 9.196
_exptl_absorpt_correction_T_max 0.785
_exptl_absorpt_correction_T_min 0.440
_exptl_absorpt_correction_type analytical
_exptl_absorpt_process_details
;
 CrysAlisPro 1.171.38.41r (Rigaku Oxford Diffraction, 2015)
 Analytical numeric absorption correction using a multifaceted crystal
 model based on expressions derived by R.C. Clark & J.S. Reid.
 (Clark, R. C. & Reid, J. S. (1995). Acta Cryst. A51, 887-897)
 Empirical absorption correction using spherical harmonics,
 implemented in SCALE3 ABSPACK scaling algorithm.
;
_exptl_crystal_colour yellow
_exptl_crystal_density_diffrn 1.555
_exptl_crystal_density_method 'not measured'
_exptl_crystal_description 'square plate'
_exptl_crystal_F_000 344
_exptl_crystal_preparation ', Magnetic properties'
_exptl_crystal_recrystallization_method 'solvent diffusion'
_exptl_crystal_size_max 0.131
_exptl_crystal_size_mid 0.103
_exptl_crystal_size_min 0.027
_refine_diff_density_max 0.991
_refine_diff_density_min -0.617
_refine_diff_density_rms 0.075
_refine_ls_extinction_method none
_refine_ls_goodness_of_fit_ref 1.014
_refine_ls_hydrogen_treatment constr
_refine_ls_matrix_type full
_refine_ls_number_parameters 192
_refine_ls_number_reflns 2898
_refine_ls_number_restraints 0
_refine_ls_restrained_S_all 1.014
_refine_ls_R_factor_all 0.0267
_refine_ls_R_factor_gt 0.0258
_refine_ls_shift/su_max 0.000
_refine_ls_shift/su_mean 0.000
_refine_ls_structure_factor_coef Fsqd
_refine_ls_weighting_details 'w=1/[\s^2^(Fo^2^)+(0.0410P)^2^+0.5070P] where P=(Fo^2^+2Fc^2^)/3'
_refine_ls_weighting_scheme calc
_refine_ls_wR_factor_gt 0.0684
_refine_ls_wR_factor_ref 0.0690
_reflns_Friedel_coverage 0.000
_reflns_number_gt 2822
_reflns_number_total 2898
_reflns_threshold_expression 'I > 2\s(I)'
_cod_data_source_file c8sc01040d2.cif
_cod_data_source_block 1-Pd-2H2O-200K
_cod_depositor_comments
;
The following automatic conversions were performed:

'_chemical_melting_point' value 'not measured' was changed to '?' -
the value is undefined or not given.

Automatic conversion script
Id: cif_fix_values 4973 2017-02-22 13:04:09Z antanas 

 Adding full bibliography for 1549481--1549483.cif.
;
_cod_database_code 1549481
_title
;
Guest-Modulated Room Temperature Spin Crossover with Wide Hysteresis in a
2-D Hofmann-Type Material
;
_shelx_space_group_comment
;
The symmetry employed for this shelxl refinement is uniquely defined
by the following loop, which should always be used as a source of
symmetry information in preference to the above space-group names.
They are only intended as comments.
;
_shelxl_version_number 2013-4

loop_
_space_group_symop_operation_xyz
'x, y, z'
'-x, -y, -z'

loop_
_atom_site_label
_atom_site_type_symbol
_atom_site_fract_x
_atom_site_fract_y
_atom_site_fract_z
_atom_site_U_iso_or_equiv
_atom_site_adp_type
_atom_site_occupancy
_atom_site_site_symmetry_order
_atom_site_calc_flag
_atom_site_refinement_flags_posn
_atom_site_refinement_flags_adp
_atom_site_refinement_flags_occupancy
_atom_site_disorder_assembly
_atom_site_disorder_group
Pd1 Pd 0.0000 -0.5000 0.0000 0.01753(8) Uani 1 2 d S . P . .
Fe1 Fe 0.5000 0.0000 0.0000 0.01793(11) Uani 1 2 d S . P . .
N2 N -0.2992(3) -0.2057(3) -0.00417(16) 0.0249(4) Uani 1 1 d . . . . .
N5 N 0.6249(3) 0.1431(3) 0.31937(17) 0.0339(5) Uani 1 1 d . . . . .
N4 N 0.5417(3) -0.1026(3) 0.22633(18) 0.0375(5) Uani 1 1 d . . . . .
N1 N 0.2924(3) -0.1986(3) 0.00030(16) 0.0250(4) Uani 1 1 d . . . . .
N3 N 0.5603(3) 0.0270(3) 0.16465(15) 0.0268(4) Uani 1 1 d . . . . .
N6 N 0.6763(4) 0.2523(3) 0.40866(18) 0.0439(6) Uani 1 1 d . . . . .
C2 C -0.1933(3) -0.3156(3) -0.00234(18) 0.0220(4) Uani 1 1 d . . . . .
C1 C 0.1884(3) -0.3108(3) -0.00021(17) 0.0216(4) Uani 1 1 d . . . . .
C13 C 0.8699(4) 0.7865(4) 0.7229(2) 0.0442(7) Uani 1 1 d . . . . .
H13 H 0.8548 0.6752 0.7458 0.053 Uiso 1 1 calc R U . . .
C7 C 0.7831(4) 0.6583(4) 0.5468(2) 0.0438(7) Uani 1 1 d . . . . .
C11 C 0.9449(5) 1.0934(5) 0.7586(2) 0.0482(7) Uani 1 1 d . . . . .
H11 H 0.9830 1.1920 0.8059 0.058 Uiso 1 1 calc R U . . .
C8 C 0.8371(4) 0.8047(4) 0.6208(2) 0.0373(6) Uani 1 1 d . . . . .
C12 C 0.9248(4) 0.9321(5) 0.7910(2) 0.0469(7) Uani 1 1 d . . . . .
H12 H 0.9487 0.9197 0.8608 0.056 Uiso 1 1 calc R U . . .
C3 C 0.6104(4) 0.1723(3) 0.2214(2) 0.0320(5) Uani 1 1 d . . . . .
H3 H 0.6331 0.2817 0.1979 0.038 Uiso 1 1 calc R U . . .
C10 C 0.9099(5) 1.1136(5) 0.6577(3) 0.0549(8) Uani 1 1 d . . . . .
H10 H 0.9222 1.2259 0.6354 0.066 Uiso 1 1 calc R U . . .
C4 C 0.5821(4) -0.0295(4) 0.3181(2) 0.0421(6) Uani 1 1 d . . . . .
H4 H 0.5817 -0.0888 0.3761 0.051 Uiso 1 1 calc R U . . .
C9 C 0.8570(5) 0.9692(4) 0.5890(2) 0.0468(7) Uani 1 1 d . . . . .
H9 H 0.8340 0.9827 0.5194 0.056 Uiso 1 1 calc R U . . .
C5 C 0.6871(5) 0.4137(4) 0.3987(2) 0.0455(7) Uani 1 1 d . . . . .
H5 H 0.6597 0.4515 0.3336 0.055 Uiso 1 1 calc R U . . .
C6 C 0.7395(5) 0.5403(4) 0.4829(2) 0.0489(7) Uani 1 1 d . . . . .
O1WA O 0.4629(9) -0.4638(7) 0.1929(4) 0.0555(9) Uiso 0.500(6) 1 d . U P A 7
O1WB O 0.5487(9) -0.4616(7) 0.1728(4) 0.0555(9) Uiso 0.500(6) 1 d . U P A 8

loop_
_atom_site_aniso_label
_atom_site_aniso_U_11
_atom_site_aniso_U_22
_atom_site_aniso_U_33
_atom_site_aniso_U_23
_atom_site_aniso_U_13
_atom_site_aniso_U_12
Pd1 0.01035(12) 0.00828(11) 0.03427(13) 0.00156(8) 0.00495(8) -0.00022(7)
Fe1 0.0105(2) 0.0087(2) 0.0347(3) 0.00147(17) 0.00453(17) -0.00021(16)
N2 0.0168(9) 0.0155(9) 0.0428(11) 0.0026(8) 0.0059(8) 0.0035(7)
N5 0.0366(11) 0.0274(11) 0.0357(11) -0.0006(8) 0.0020(9) 0.0013(9)
N4 0.0462(13) 0.0230(10) 0.0417(12) 0.0058(9) 0.0006(10) -0.0036(9)
N1 0.0172(9) 0.0161(9) 0.0423(11) 0.0030(8) 0.0063(8) -0.0026(7)
N3 0.0247(9) 0.0184(9) 0.0371(10) 0.0017(8) 0.0046(8) 0.0006(7)
N6 0.0537(15) 0.0385(13) 0.0358(12) -0.0052(10) 0.0013(10) 0.0009(11)
C2 0.0157(10) 0.0137(10) 0.0365(12) 0.0005(8) 0.0048(8) -0.0034(8)
C1 0.0149(10) 0.0148(10) 0.0355(11) 0.0029(8) 0.0053(8) 0.0011(8)
C13 0.0477(17) 0.0442(16) 0.0401(14) 0.0051(12) 0.0040(12) 0.0035(13)
C7 0.0420(16) 0.0432(16) 0.0442(15) -0.0066(13) 0.0073(12) 0.0002(13)
C11 0.0466(17) 0.0526(19) 0.0404(15) -0.0137(13) 0.0040(12) -0.0064(14)
C8 0.0331(13) 0.0415(15) 0.0347(13) -0.0075(11) 0.0048(10) -0.0010(11)
C12 0.0446(17) 0.064(2) 0.0293(13) -0.0019(13) 0.0021(11) 0.0027(14)
C3 0.0347(13) 0.0225(11) 0.0387(13) 0.0010(10) 0.0062(10) 0.0000(10)
C10 0.071(2) 0.0442(18) 0.0470(17) 0.0019(14) 0.0048(15) -0.0149(16)
C4 0.0537(17) 0.0303(14) 0.0409(14) 0.0071(11) 0.0003(12) -0.0044(12)
C9 0.0579(19) 0.0499(18) 0.0302(13) 0.0004(12) 0.0017(12) -0.0075(15)
C5 0.0517(18) 0.0387(16) 0.0424(15) -0.0079(12) 0.0034(13) -0.0007(13)
C6 0.0495(17) 0.0450(17) 0.0485(17) -0.0082(14) 0.0053(13) 0.0001(14)

loop_
_atom_type_symbol
_atom_type_description
_atom_type_scat_dispersion_real
_atom_type_scat_dispersion_imag
_atom_type_scat_source
C C 0.0181 0.0091 'International Tables Vol C Tables 4.2.6.8 and 6.1.1.4'
H H 0.0000 0.0000 'International Tables Vol C Tables 4.2.6.8 and 6.1.1.4'
Fe Fe -1.1336 3.1974 'International Tables Vol C Tables 4.2.6.8 and 6.1.1.4'
N N 0.0311 0.0180 'International Tables Vol C Tables 4.2.6.8 and 6.1.1.4'
O O 0.0492 0.0322 'International Tables Vol C Tables 4.2.6.8 and 6.1.1.4'
Pd Pd 0.1215 3.9337 'International Tables Vol C Tables 4.2.6.8 and 6.1.1.4'

loop_
_geom_angle_atom_site_label_1
_geom_angle_atom_site_label_2
_geom_angle_atom_site_label_3
_geom_angle
_geom_angle_site_symmetry_1
_geom_angle_site_symmetry_3
C1 Pd1 C1 180.0 . 2_545
C1 Pd1 C2 92.04(9) . 2_545
C1 Pd1 C2 87.96(9) 2_545 2_545
C1 Pd1 C2 87.96(9) . .
C1 Pd1 C2 92.04(9) 2_545 .
C2 Pd1 C2 180.00(9) 2_545 .
N1 Fe1 N1 180.00(11) 2_655 .
N1 Fe1 N2 87.78(7) 2_655 2
N1 Fe1 N2 92.22(7) . 2
N1 Fe1 N2 92.22(7) 2_655 1_655
N1 Fe1 N2 87.78(7) . 1_655
N2 Fe1 N2 180.00(8) 2 1_655
N1 Fe1 N3 88.95(8) 2_655 .
N1 Fe1 N3 91.05(8) . .
N2 Fe1 N3 90.65(7) 2 .
N2 Fe1 N3 89.35(7) 1_655 .
N1 Fe1 N3 91.05(8) 2_655 2_655
N1 Fe1 N3 88.95(8) . 2_655
N2 Fe1 N3 89.35(7) 2 2_655
N2 Fe1 N3 90.65(7) 1_655 2_655
N3 Fe1 N3 180.00(10) . 2_655
C2 N2 Fe1 177.2(2) . 1_455
C4 N5 C3 105.3(2) . .
C4 N5 N6 122.4(2) . .
C3 N5 N6 132.3(2) . .
C4 N4 N3 106.6(2) . .
C1 N1 Fe1 176.5(2) . .
C3 N3 N4 108.0(2) . .
C3 N3 Fe1 125.28(17) . .
N4 N3 Fe1 126.57(15) . .
C5 N6 N5 115.1(3) . .
N2 C2 Pd1 177.5(2) . .
N1 C1 Pd1 177.9(2) . .
C12 C13 C8 119.5(3) . .
C12 C13 H13 120.2 . .
C8 C13 H13 120.2 . .
C6 C7 C8 177.8(4) . .
C12 C11 C10 120.4(3) . .
C12 C11 H11 119.8 . .
C10 C11 H11 119.8 . .
C9 C8 C13 119.3(3) . .
C9 C8 C7 118.7(3) . .
C13 C8 C7 122.0(3) . .
C11 C12 C13 120.6(3) . .
C11 C12 H12 119.7 . .
C13 C12 H12 119.7 . .
N3 C3 N5 109.4(2) . .
N3 C3 H3 125.3 . .
N5 C3 H3 125.3 . .
C11 C10 C9 119.6(3) . .
C11 C10 H10 120.2 . .
C9 C10 H10 120.2 . .
N4 C4 N5 110.6(2) . .
N4 C4 H4 124.7 . .
N5 C4 H4 124.7 . .
C10 C9 C8 120.6(3) . .
C10 C9 H9 119.7 . .
C8 C9 H9 119.7 . .
N6 C5 C6 121.4(3) . .
N6 C5 H5 119.3 . .
C6 C5 H5 119.3 . .
C7 C6 C5 173.5(4) . .

loop_
_geom_bond_atom_site_label_1
_geom_bond_atom_site_label_2
_geom_bond_distance
_geom_bond_site_symmetry_2
Pd1 C1 1.992(2) .
Pd1 C1 1.992(2) 2_545
Pd1 C2 1.992(2) 2_545
Pd1 C2 1.992(2) .
Fe1 N1 2.141(2) 2_655
Fe1 N1 2.142(2) .
Fe1 N2 2.1512(19) 2
Fe1 N2 2.1512(19) 1_655
Fe1 N3 2.198(2) .
Fe1 N3 2.198(2) 2_655
N2 C2 1.141(3) .
N2 Fe1 2.1512(19) 1_455
N5 C4 1.356(4) .
N5 C3 1.360(3) .
N5 N6 1.399(3) .
N4 C4 1.301(4) .
N4 N3 1.383(3) .
N1 C1 1.142(3) .
N3 C3 1.303(3) .
N6 C5 1.261(4) .
C13 C12 1.389(4) .
C13 C8 1.391(4) .
C13 H13 0.9500 .
C7 C6 1.192(4) .
C7 C8 1.437(4) .
C11 C12 1.369(5) .
C11 C10 1.380(5) .
C11 H11 0.9500 .
C8 C9 1.389(4) .
C12 H12 0.9500 .
C3 H3 0.9500 .
C10 C9 1.383(4) .
C10 H10 0.9500 .
C4 H4 0.9500 .
C9 H9 0.9500 .
C5 C6 1.423(4) .
C5 H5 0.9500 .
